data_4313008
loop_
_publ_author_name
'Takayoshi Suzuki'
'Takashi Kuchiyama'
'Shinobu Kishi'
'Sumio Kaizaki'
'Hideo D. Takagi'
'Masako Kato'

_publ_contact_author
;
      Dr Takayoshi Suzuki
      Department of Chemistry
      Graduate of Science, Osaka University
      Toyonaka, 560-0043
      Japan
;
_publ_contact_author_email suzuki@chem.sci.osaka-u.ac.jp
_publ_section_title
;
 Ruthenium(II) Complexes Containing 8-(Dimethylphosphino)quinoline
 (Me2Pqn): Preparation, Crystal Structures, and Electrochemical and
 Spectroscopic Properties of [Ru(bpy or phen)3-n(Me2Pqn)n](PF6)2(bpy =
 2,2'-Bipyridine; phen = 1,10-Phenanthroline; n= 1, 2, or 3)
;
_journal_name_full 'Inorganic Chemistry'
_journal_page_first 785
_journal_page_last 795
_journal_paper_doi 10.1021/ic020344l
_journal_volume 42
_journal_year 2003
_chemical_formula_moiety '(Ru (C10 H8 N2) (C11 H12 N P)2 2+), 2(P F6 1-)'
_chemical_formula_sum 'C32 H32 F12 N4 P4 Ru'
_chemical_formula_weight 925.57
_chemical_name_common trans(P,P)-[Ru(bpy)(Me~2~Pqn)~2~](PF~6~)~2~
_chemical_name_systematic
;
trans(P,P)-(2,2'-bipyridyl)bis(8-dimethylphosphinoquinoline)ruthenium(II)
Bis(hexafluorophosphate)
;
_space_group_IT_number 43
_symmetry_cell_setting orthorhombic
_symmetry_space_group_name_Hall 'F 2 -2d'
_symmetry_space_group_name_H-M 'F d d 2'
_atom_sites_solution_hydrogens geom
_atom_sites_solution_primary direct
_atom_sites_solution_secondary difmap
_audit_creation_method SHELXL-97
_cell_angle_alpha 90.00
_cell_angle_beta 90.00
_cell_angle_gamma 90.00
_cell_formula_units_Z 16
_cell_length_a 37.414(8)
_cell_length_b 40.172(7)
_cell_length_c 9.9872(13)
_cell_measurement_reflns_used 25
_cell_measurement_temperature 296(2)
_cell_measurement_theta_max 14.4
_cell_measurement_theta_min 12.6
_cell_volume 15011(5)
_computing_cell_refinement 'Rigaku/AFC Diffractometer Control'
_computing_data_collection 'Rigaku/AFC Diffractometer Control'
_computing_data_reduction teXsan
_computing_molecular_graphics 'ORTEP in teXsan'
_computing_publication_material 'SHELXL-97 (Sheldrick, 1997)'
_computing_structure_refinement 'SHELXL-97 (Sheldrick, 1997)'
_computing_structure_solution 'SHELXS-86 (Sheldrick, 1990)'
_diffrn_ambient_temperature 296(2)
_diffrn_measured_fraction_theta_full 0.998
_diffrn_measured_fraction_theta_max 0.998
_diffrn_measurement_device_type 'Rigaku AFC7R'
_diffrn_measurement_method \w-2\q
_diffrn_radiation_monochromator graphite
_diffrn_radiation_source 'Rigaku rotating anode'
_diffrn_radiation_type 'Mo K\a'
_diffrn_radiation_wavelength 0.71069
_diffrn_reflns_av_R_equivalents 0.0203
_diffrn_reflns_av_sigmaI/netI 0.0706
_diffrn_reflns_limit_h_max 52
_diffrn_reflns_limit_h_min -26
_diffrn_reflns_limit_k_max 56
_diffrn_reflns_limit_k_min 0
_diffrn_reflns_limit_l_max 14
_diffrn_reflns_limit_l_min -7
_diffrn_reflns_number 7846
_diffrn_reflns_theta_full 30.01
_diffrn_reflns_theta_max 30.01
_diffrn_reflns_theta_min 2.60
_diffrn_standards_decay_% 0.30
_diffrn_standards_interval_count 150
_diffrn_standards_number 3
_exptl_absorpt_coefficient_mu 0.678
_exptl_absorpt_correction_T_max 0.903
_exptl_absorpt_correction_T_min 0.790
_exptl_absorpt_correction_type integration
_exptl_absorpt_process_details 'Coppens numerical (Coppens, et al., 1965)'
_exptl_crystal_colour orange
_exptl_crystal_density_diffrn 1.638
_exptl_crystal_density_method 'not measured'
_exptl_crystal_description column
_exptl_crystal_F_000 7424
_exptl_crystal_size_max 0.41
_exptl_crystal_size_mid 0.23
_exptl_crystal_size_min 0.12
_refine_diff_density_max 0.619
_refine_diff_density_min -0.498
_refine_diff_density_rms 0.084
_refine_ls_abs_structure_details 'Flack H D (1983), Acta Cryst. A39, 876-881'
_refine_ls_abs_structure_Flack 0.04(4)
_refine_ls_extinction_method none
_refine_ls_goodness_of_fit_ref 1.002
_refine_ls_hydrogen_treatment constr
_refine_ls_matrix_type full
_refine_ls_number_parameters 482
_refine_ls_number_reflns 6424
_refine_ls_number_restraints 1
_refine_ls_restrained_S_all 1.002
_refine_ls_R_factor_all 0.1053
_refine_ls_R_factor_gt 0.0388
_refine_ls_shift/su_max 0.002
_refine_ls_shift/su_mean 0.000
_refine_ls_structure_factor_coef Fsqd
_refine_ls_weighting_details 'calc w=1/[\s^2^(Fo^2^)+(0.0593P)^2^+9.4366P] where P=(Fo^2^+2Fc^2^)/3'
_refine_ls_weighting_scheme calc
_refine_ls_wR_factor_gt 0.0991
_refine_ls_wR_factor_ref 0.1187
_reflns_number_gt 3863
_reflns_number_total 6424
_reflns_threshold_expression 'I > 2\s(I)'
_cod_data_source_file ic020344l_2.cif
_cod_data_source_block transbis
_cod_original_cell_volume 15011(4)
_cod_database_code 4313008

loop_
_symmetry_equiv_pos_as_xyz
'x, y, z'
'-x, -y, z'
'-x+1/4, y+1/4, z+1/4'
'x+1/4, -y+1/4, z+1/4'
'x, y+1/2, z+1/2'
'-x, -y+1/2, z+1/2'
'-x+1/4, y+3/4, z+3/4'
'x+1/4, -y+3/4, z+3/4'
'x+1/2, y, z+1/2'
'-x+1/2, -y, z+1/2'
'-x+3/4, y+1/4, z+3/4'
'x+3/4, -y+1/4, z+3/4'
'x+1/2, y+1/2, z'
'-x+1/2, -y+1/2, z'
'-x+3/4, y+3/4, z+1/4'
'x+3/4, -y+3/4, z+1/4'

loop_
_atom_site_label
_atom_site_type_symbol
_atom_site_fract_x
_atom_site_fract_y
_atom_site_fract_z
_atom_site_U_iso_or_equiv
_atom_site_adp_type
_atom_site_occupancy
_atom_site_symmetry_multiplicity
_atom_site_calc_flag
_atom_site_refinement_flags
_atom_site_disorder_assembly
_atom_site_disorder_group
Ru Ru 0.384819(12) 0.284324(11) -0.00832(5) 0.03986(11) Uani 1 1 d . . .
P1 P 0.41988(5) 0.32151(4) 0.11875(18) 0.0483(4) Uani 1 1 d . . .
P2 P 0.34769(5) 0.25199(5) -0.14183(19) 0.0503(4) Uani 1 1 d . . .
P3 P 0.24796(6) 0.32863(5) 0.6001(2) 0.0600(5) Uani 1 1 d . . .
P4 P 0.55546(7) 0.28687(6) -0.0459(3) 0.0796(7) Uani 1 1 d . . .
F1 F 0.2421(3) 0.36366(15) 0.6326(13) 0.225(5) Uani 1 1 d . . .
F2 F 0.28818(17) 0.33109(19) 0.6194(11) 0.188(4) Uani 1 1 d . . .
F3 F 0.2516(2) 0.3367(3) 0.4547(7) 0.232(6) Uani 1 1 d . . .
F4 F 0.20725(18) 0.3255(3) 0.5755(9) 0.186(4) Uani 1 1 d . . .
F5 F 0.2408(2) 0.3180(2) 0.7428(9) 0.182(3) Uani 1 1 d . . .
F6 F 0.2537(2) 0.29043(15) 0.5748(9) 0.165(3) Uani 1 1 d . . .
F11 F 0.5192(2) 0.2957(3) -0.1063(10) 0.183(4) Uani 1 1 d . . .
F12 F 0.5605(3) 0.25317(16) -0.1161(8) 0.183(4) Uani 1 1 d . . .
F13 F 0.53657(18) 0.26849(17) 0.0764(7) 0.130(2) Uani 1 1 d . . .
F14 F 0.5735(2) 0.30403(16) -0.1677(7) 0.143(3) Uani 1 1 d . . .
F15 F 0.5526(3) 0.32061(16) 0.0297(8) 0.176(4) Uani 1 1 d . . .
F16 F 0.59159(18) 0.2795(2) 0.0211(9) 0.179(4) Uani 1 1 d . . .
N1 N 0.41478(14) 0.30677(13) -0.1651(5) 0.0467(13) Uani 1 1 d . . .
N21 N 0.41875(12) 0.24226(12) -0.0240(6) 0.0441(12) Uani 1 1 d . . .
N41 N 0.35576(14) 0.26755(13) 0.1537(5) 0.0458(13) Uani 1 1 d . . .
N51 N 0.34582(13) 0.32096(12) 0.0063(6) 0.0479(12) Uani 1 1 d . . .
C2 C 0.41898(19) 0.29322(18) -0.2832(7) 0.0578(18) Uani 1 1 d . . .
H2 H 0.4119 0.2712 -0.2948 0.069 Uiso 1 1 calc R . .
C3 C 0.4336(2) 0.3101(2) -0.3933(8) 0.069(2) Uani 1 1 d . . .
H3 H 0.4367 0.2993 -0.4748 0.082 Uiso 1 1 calc R . .
C4 C 0.4431(2) 0.3423(2) -0.3792(9) 0.071(2) Uani 1 1 d . . .
H4 H 0.4508 0.3544 -0.4532 0.087 Uiso 1 1 calc R . .
C5 C 0.4525(2) 0.3904(2) -0.2274(12) 0.086(3) Uani 1 1 d . . .
H5 H 0.4601 0.4038 -0.2978 0.102 Uiso 1 1 calc R . .
C6 C 0.4521(2) 0.4029(2) -0.1020(11) 0.081(3) Uani 1 1 d . . .
H6 H 0.4593 0.4248 -0.0872 0.094 Uiso 1 1 calc R . .
C7 C 0.4411(2) 0.38305(18) 0.0068(9) 0.068(2) Uani 1 1 d . . .
H7 H 0.4412 0.3920 0.0927 0.083 Uiso 1 1 calc R . .
C8 C 0.43026(16) 0.35114(15) -0.0118(8) 0.0529(15) Uani 1 1 d . . .
C9 C 0.42850(16) 0.33838(17) -0.1435(7) 0.0498(16) Uani 1 1 d . . .
C10 C 0.44148(18) 0.35753(17) -0.2538(8) 0.0575(16) Uani 1 1 d . . .
C11 C 0.4639(2) 0.31480(19) 0.1951(8) 0.073(2) Uani 1 1 d . . .
H11A H 0.4808 0.3089 0.1269 0.090 Uiso 1 1 calc R . .
H11B H 0.4623 0.2971 0.2596 0.090 Uiso 1 1 calc R . .
H11C H 0.4715 0.3349 0.2388 0.090 Uiso 1 1 calc R . .
C12 C 0.3975(2) 0.34550(19) 0.2477(9) 0.073(2) Uani 1 1 d . . .
H12A H 0.4136 0.3620 0.2822 0.086 Uiso 1 1 calc R . .
H12B H 0.3903 0.3309 0.3190 0.086 Uiso 1 1 calc R . .
H12C H 0.3769 0.3562 0.2104 0.086 Uiso 1 1 calc R . .
C22 C 0.45082(19) 0.24109(19) 0.0292(9) 0.069(2) Uani 1 1 d . . .
H22 H 0.4590 0.2597 0.0752 0.083 Uiso 1 1 calc R . .
C23 C 0.4735(2) 0.2132(2) 0.0204(11) 0.086(3) Uani 1 1 d . . .
H23 H 0.4962 0.2139 0.0585 0.103 Uiso 1 1 calc R . .
C24 C 0.4627(2) 0.18613(19) -0.0417(10) 0.073(2) Uani 1 1 d . . .
H24 H 0.4776 0.1677 -0.0479 0.091 Uiso 1 1 calc R . .
C25 C 0.4148(3) 0.15672(19) -0.1664(10) 0.080(3) Uani 1 1 d . . .
H25 H 0.4291 0.1379 -0.1752 0.100 Uiso 1 1 calc R . .
C26 C 0.3816(3) 0.1571(2) -0.2171(12) 0.102(4) Uani 1 1 d . . .
H26 H 0.3727 0.1379 -0.2572 0.112 Uiso 1 1 calc R . .
C27 C 0.3599(2) 0.18600(19) -0.2108(9) 0.084(3) Uani 1 1 d . . .
H27 H 0.3372 0.1860 -0.2491 0.098 Uiso 1 1 calc R . .
C28 C 0.37242(19) 0.21392(16) -0.1480(7) 0.0538(16) Uani 1 1 d . . .
C29 C 0.40635(18) 0.21386(16) -0.0896(6) 0.0474(15) Uani 1 1 d . . .
C30 C 0.42785(19) 0.18530(16) -0.0994(7) 0.0529(17) Uani 1 1 d . . .
C31 C 0.3041(2) 0.2418(2) -0.0754(10) 0.090(3) Uani 1 1 d . . .
H31A H 0.2923 0.2266 -0.1347 0.107 Uiso 1 1 calc R . .
H31B H 0.2901 0.2618 -0.0674 0.107 Uiso 1 1 calc R . .
H31C H 0.3067 0.2317 0.0112 0.107 Uiso 1 1 calc R . .
C32 C 0.3366(2) 0.2617(2) -0.3147(8) 0.085(3) Uani 1 1 d . . .
H32A H 0.3167 0.2483 -0.3428 0.106 Uiso 1 1 calc R . .
H32B H 0.3568 0.2573 -0.3708 0.106 Uiso 1 1 calc R . .
H32C H 0.3303 0.2848 -0.3216 0.106 Uiso 1 1 calc R . .
C42 C 0.36139(19) 0.23912(17) 0.2204(8) 0.0579(18) Uani 1 1 d . . .
H42 H 0.3811 0.2262 0.1972 0.073 Uiso 1 1 calc R . .
C43 C 0.3393(2) 0.2280(2) 0.3223(8) 0.074(2) Uani 1 1 d . . .
H43 H 0.3438 0.2081 0.3665 0.092 Uiso 1 1 calc R . .
C44 C 0.3104(2) 0.2476(2) 0.3556(9) 0.079(2) Uani 1 1 d . . .
H44 H 0.2948 0.2408 0.4228 0.092 Uiso 1 1 calc R . .
C45 C 0.3044(2) 0.2767(2) 0.2913(8) 0.071(2) Uani 1 1 d . . .
H45 H 0.2850 0.2898 0.3154 0.084 Uiso 1 1 calc R . .
C46 C 0.32705(17) 0.28718(17) 0.1900(7) 0.0505(15) Uani 1 1 d . . .
C52 C 0.34207(19) 0.34779(16) -0.0727(8) 0.0602(19) Uani 1 1 d . . .
H52 H 0.3569 0.3498 -0.1470 0.072 Uiso 1 1 calc R . .
C53 C 0.3176(2) 0.37216(19) -0.0493(10) 0.072(2) Uani 1 1 d . . .
H53 H 0.3158 0.3903 -0.1069 0.087 Uiso 1 1 calc R . .
C54 C 0.2956(2) 0.3697(2) 0.0608(10) 0.079(3) Uani 1 1 d . . .
H54 H 0.2797 0.3867 0.0820 0.097 Uiso 1 1 calc R . .
C55 C 0.2978(2) 0.3412(2) 0.1396(10) 0.073(2) Uani 1 1 d . . .
H55 H 0.2822 0.3382 0.2110 0.089 Uiso 1 1 calc R . .
C56 C 0.32281(18) 0.31764(16) 0.1119(7) 0.0499(15) Uani 1 1 d . . .

loop_
_atom_site_aniso_label
_atom_site_aniso_U_11
_atom_site_aniso_U_22
_atom_site_aniso_U_33
_atom_site_aniso_U_23
_atom_site_aniso_U_13
_atom_site_aniso_U_12
Ru 0.0405(2) 0.0396(2) 0.0395(2) -0.0035(2) 0.0001(2) 0.0024(2)
P1 0.0490(9) 0.0519(10) 0.0438(9) -0.0066(8) -0.0016(8) -0.0042(8)
P2 0.0483(9) 0.0511(10) 0.0514(10) -0.0086(8) -0.0074(9) 0.0039(8)
P3 0.0607(11) 0.0546(11) 0.0648(12) -0.0034(10) 0.0096(10) 0.0047(9)
P4 0.0814(15) 0.0708(14) 0.0865(18) 0.0080(13) 0.0161(13) 0.0093(12)
F1 0.263(11) 0.059(4) 0.355(13) -0.045(6) 0.072(10) 0.020(5)
F2 0.077(4) 0.157(6) 0.329(12) 0.084(7) -0.043(6) -0.027(4)
F3 0.181(8) 0.416(16) 0.099(5) 0.094(7) 0.060(5) 0.159(9)
F4 0.079(4) 0.260(9) 0.219(10) 0.064(7) -0.014(5) -0.009(5)
F5 0.262(10) 0.183(7) 0.101(5) 0.046(6) 0.035(7) 0.002(6)
F6 0.186(7) 0.080(4) 0.230(9) -0.045(5) -0.029(7) 0.006(4)
F11 0.110(5) 0.267(10) 0.173(8) 0.042(8) -0.003(5) 0.003(6)
F12 0.328(13) 0.075(4) 0.148(7) -0.019(4) 0.043(8) -0.007(6)
F13 0.140(5) 0.120(5) 0.131(5) 0.050(4) 0.054(4) 0.023(4)
F14 0.170(6) 0.114(5) 0.144(6) 0.049(4) 0.086(5) 0.041(4)
F15 0.289(11) 0.088(5) 0.152(7) -0.014(5) 0.015(7) 0.012(6)
F16 0.086(4) 0.273(10) 0.179(8) 0.041(8) -0.019(5) 0.023(5)
N1 0.051(3) 0.045(3) 0.044(3) 0.000(2) 0.003(3) 0.001(2)
N21 0.037(2) 0.047(3) 0.048(3) -0.008(3) -0.005(3) 0.001(2)
N41 0.048(3) 0.046(3) 0.044(3) -0.002(2) -0.005(2) -0.005(2)
N51 0.051(3) 0.045(3) 0.048(3) -0.004(3) -0.005(3) 0.004(2)
C2 0.064(4) 0.060(4) 0.049(4) -0.008(3) 0.008(3) -0.003(3)
C3 0.084(6) 0.076(5) 0.047(4) 0.002(4) 0.018(4) 0.009(4)
C4 0.072(6) 0.082(6) 0.060(5) 0.019(5) 0.017(4) 0.000(4)
C5 0.074(6) 0.062(5) 0.120(9) 0.030(6) 0.016(6) -0.012(4)
C6 0.090(6) 0.047(4) 0.106(8) 0.009(5) -0.002(6) -0.019(4)
C7 0.078(5) 0.059(4) 0.066(5) 0.001(4) -0.004(5) -0.004(4)
C8 0.055(4) 0.048(3) 0.055(4) -0.006(4) -0.004(4) -0.005(3)
C9 0.041(3) 0.060(4) 0.049(4) 0.000(3) 0.001(3) 0.004(3)
C10 0.059(4) 0.061(4) 0.052(4) 0.012(4) 0.011(4) 0.008(3)
C11 0.065(5) 0.070(5) 0.083(6) -0.003(4) -0.029(4) 0.001(4)
C12 0.072(5) 0.086(5) 0.060(4) -0.028(5) 0.012(5) -0.009(4)
C22 0.052(4) 0.051(4) 0.104(7) -0.015(4) -0.007(4) 0.005(3)
C23 0.046(4) 0.077(5) 0.136(10) 0.007(6) -0.015(5) 0.010(4)
C24 0.060(5) 0.051(4) 0.108(7) 0.004(5) 0.017(5) 0.018(4)
C25 0.084(6) 0.052(5) 0.104(7) -0.011(5) 0.000(6) 0.010(4)
C26 0.119(8) 0.048(4) 0.139(10) -0.039(5) -0.034(7) 0.003(5)
C27 0.085(6) 0.068(5) 0.100(7) -0.033(5) -0.036(5) 0.009(4)
C28 0.057(4) 0.048(4) 0.056(4) -0.004(3) 0.000(3) 0.001(3)
C29 0.052(4) 0.048(3) 0.042(3) 0.000(3) -0.003(3) 0.002(3)
C30 0.058(4) 0.044(4) 0.057(4) 0.000(3) 0.003(3) 0.006(3)
C31 0.053(5) 0.091(6) 0.125(8) -0.050(6) -0.011(5) -0.007(4)
C32 0.086(6) 0.095(6) 0.073(6) 0.002(5) -0.037(5) 0.008(5)
C42 0.059(4) 0.058(4) 0.057(5) 0.010(4) -0.003(4) -0.008(3)
C43 0.080(6) 0.085(6) 0.057(5) 0.012(4) -0.013(4) -0.018(5)
C44 0.079(6) 0.106(7) 0.053(5) 0.008(5) 0.018(5) -0.026(5)
C45 0.069(5) 0.082(6) 0.061(5) -0.007(4) 0.026(4) -0.013(4)
C46 0.044(3) 0.061(4) 0.046(3) -0.010(3) 0.004(3) -0.001(3)
C52 0.057(4) 0.046(4) 0.078(5) 0.004(4) -0.007(4) 0.005(3)
C53 0.063(5) 0.053(4) 0.099(7) 0.006(4) -0.005(5) 0.013(4)
C54 0.066(5) 0.051(4) 0.119(8) -0.017(5) -0.006(5) 0.015(4)
C55 0.056(5) 0.072(5) 0.090(6) -0.014(5) 0.018(4) 0.009(4)
C56 0.049(4) 0.053(4) 0.048(4) -0.009(3) 0.000(3) -0.001(3)

loop_
_atom_type_symbol
_atom_type_description
_atom_type_scat_dispersion_real
_atom_type_scat_dispersion_imag
_atom_type_scat_source
Ru Ru -1.2594 0.8363 'International Tables Vol C Tables 4.2.6.8 and 6.1.1.4'
P P 0.1023 0.0942 'International Tables Vol C Tables 4.2.6.8 and 6.1.1.4'
F F 0.0171 0.0103 'International Tables Vol C Tables 4.2.6.8 and 6.1.1.4'
N N 0.0061 0.0033 'International Tables Vol C Tables 4.2.6.8 and 6.1.1.4'
C C 0.0033 0.0016 'International Tables Vol C Tables 4.2.6.8 and 6.1.1.4'
H H 0.0000 0.0000 'International Tables Vol C Tables 4.2.6.8 and 6.1.1.4'

loop_
_geom_angle_atom_site_label_1
_geom_angle_atom_site_label_2
_geom_angle_atom_site_label_3
_geom_angle
_geom_angle_site_symmetry_1
_geom_angle_site_symmetry_3
_geom_angle_publ_flag
N41 Ru N51 78.8(2) . . ?
N41 Ru N21 96.5(2) . . ?
N51 Ru N21 172.19(19) . . ?
N41 Ru N1 173.8(2) . . ?
N51 Ru N1 97.0(2) . . ?
N21 Ru N1 88.1(2) . . ?
N41 Ru P2 87.28(15) . . ?
N51 Ru P2 90.94(15) . . ?
N21 Ru P2 82.53(14) . . ?
N1 Ru P2 97.44(16) . . ?
N41 Ru P1 94.47(15) . . ?
N51 Ru P1 84.50(15) . . ?
N21 Ru P1 102.21(14) . . ?
N1 Ru P1 80.48(16) . . ?
P2 Ru P1 174.70(7) . . ?
C8 P1 C12 105.1(4) . . ?
C8 P1 C11 101.8(3) . . ?
C12 P1 C11 101.3(4) . . ?
C8 P1 Ru 98.5(2) . . ?
C12 P1 Ru 117.5(3) . . ?
C11 P1 Ru 129.0(3) . . ?
C28 P2 C31 106.6(4) . . ?
C28 P2 C32 105.7(4) . . ?
C31 P2 C32 101.0(4) . . ?
C28 P2 Ru 100.9(2) . . ?
C31 P2 Ru 117.1(3) . . ?
C32 P2 Ru 124.2(3) . . ?
F1 P3 F3 91.1(7) . . ?
F1 P3 F5 92.0(6) . . ?
F3 P3 F5 173.6(7) . . ?
F1 P3 F2 93.4(6) . . ?
F3 P3 F2 91.1(5) . . ?
F5 P3 F2 94.3(6) . . ?
F1 P3 F4 88.0(6) . . ?
F3 P3 F4 87.3(5) . . ?
F5 P3 F4 87.3(5) . . ?
F2 P3 F4 177.9(6) . . ?
F1 P3 F6 176.3(6) . . ?
F3 P3 F6 92.5(6) . . ?
F5 P3 F6 84.3(5) . . ?
F2 P3 F6 87.1(5) . . ?
F4 P3 F6 91.7(5) . . ?
F11 P4 F12 97.6(6) . . ?
F11 P4 F16 176.8(6) . . ?
F12 P4 F16 85.4(6) . . ?
F11 P4 F14 88.5(5) . . ?
F12 P4 F14 88.9(4) . . ?
F16 P4 F14 92.5(5) . . ?
F11 P4 F15 85.9(5) . . ?
F12 P4 F15 176.5(6) . . ?
F16 P4 F15 91.0(5) . . ?
F14 P4 F15 91.3(4) . . ?
F11 P4 F13 90.9(4) . . ?
F12 P4 F13 89.8(4) . . ?
F16 P4 F13 88.1(4) . . ?
F14 P4 F13 178.5(5) . . ?
F15 P4 F13 90.1(4) . . ?
C2 N1 C9 118.5(6) . . ?
C2 N1 Ru 123.4(5) . . ?
C9 N1 Ru 117.9(4) . . ?
C22 N21 C29 117.7(6) . . ?
C22 N21 Ru 123.1(5) . . ?
C29 N21 Ru 119.2(4) . . ?
C42 N41 C46 118.6(6) . . ?
C42 N41 Ru 125.9(5) . . ?
C46 N41 Ru 115.4(4) . . ?
C52 N51 C56 117.8(6) . . ?
C52 N51 Ru 126.9(5) . . ?
C56 N51 Ru 115.3(4) . . ?
N1 C2 C3 123.5(7) . . ?
N1 C2 H2 118.3 . . ?
C3 C2 H2 118.3 . . ?
C4 C3 C2 119.0(8) . . ?
C4 C3 H3 120.5 . . ?
C2 C3 H3 120.5 . . ?
C3 C4 C10 120.2(7) . . ?
C3 C4 H4 119.9 . . ?
C9 C4 H4 119.9 . . ?
C6 C5 C10 121.4(8) . . ?
C6 C5 H5 119.3 . . ?
C9 C5 H5 119.3 . . ?
C5 C6 C7 120.4(8) . . ?
C5 C6 H6 119.8 . . ?
C7 C6 H6 119.8 . . ?
C8 C7 C6 121.1(9) . . ?
C8 C7 H7 119.4 . . ?
C6 C7 H7 119.4 . . ?
C7 C8 C9 118.9(7) . . ?
C7 C8 P1 126.0(7) . . ?
C9 C8 P1 115.0(5) . . ?
N1 C9 C8 119.7(6) . . ?
N1 C9 C10 119.9(6) . . ?
C8 C9 C10 120.4(6) . . ?
C4 C10 C5 124.5(8) . . ?
C4 C10 C9 118.1(7) . . ?
C5 C10 C9 117.3(8) . . ?
P1 C11 H11A 109.5 . . ?
P1 C11 H11B 109.5 . . ?
H11A C11 H11B 109.5 . . ?
P1 C11 H11C 109.5 . . ?
H11A C11 H11C 109.5 . . ?
H11B C11 H11C 109.5 . . ?
P1 C12 H12A 109.5 . . ?
P1 C12 H12B 109.5 . . ?
H12A C12 H12B 109.5 . . ?
P1 C12 H12C 109.5 . . ?
H12A C12 H12C 109.5 . . ?
H12B C12 H12C 109.5 . . ?
N21 C22 C23 123.6(7) . . ?
N21 C22 H22 118.2 . . ?
C23 C22 H22 118.2 . . ?
C24 C23 C22 120.0(8) . . ?
C24 C23 H23 120.0 . . ?
C22 C23 H23 120.0 . . ?
C23 C24 C30 119.5(7) . . ?
C23 C24 H24 120.2 . . ?
C29 C24 H24 120.2 . . ?
C26 C25 C30 119.2(7) . . ?
C26 C25 H25 120.4 . . ?
C29 C25 H25 120.4 . . ?
C25 C26 C27 121.5(8) . . ?
C25 C26 H26 119.2 . . ?
C27 C26 H26 119.2 . . ?
C28 C27 C26 119.7(8) . . ?
C28 C27 H27 120.2 . . ?
C26 C27 H27 120.2 . . ?
C27 C28 C29 120.1(7) . . ?
C27 C28 P2 122.7(6) . . ?
C29 C28 P2 117.2(5) . . ?
N21 C29 C28 119.8(6) . . ?
N21 C29 C30 120.7(6) . . ?
C28 C29 C30 119.5(6) . . ?
C29 C30 C25 119.9(7) . . ?
C29 C30 C24 118.4(6) . . ?
C25 C30 C24 121.7(7) . . ?
P2 C31 H31A 109.5 . . ?
P2 C31 H31B 109.5 . . ?
H31A C31 H31B 109.5 . . ?
P2 C31 H31C 109.5 . . ?
H31A C31 H31C 109.5 . . ?
H31B C31 H31C 109.5 . . ?
P2 C32 H32A 109.5 . . ?
P2 C32 H32B 109.5 . . ?
H32A C32 H32B 109.5 . . ?
P2 C32 H32C 109.5 . . ?
H32A C32 H32C 109.5 . . ?
H32B C32 H32C 109.5 . . ?
N41 C42 C43 123.1(8) . . ?
N41 C42 H42 118.4 . . ?
C43 C42 H42 118.4 . . ?
C44 C43 C42 117.5(8) . . ?
C44 C43 H43 121.3 . . ?
C42 C43 H43 121.3 . . ?
C45 C44 C43 120.6(8) . . ?
C45 C44 H44 119.7 . . ?
C43 C44 H44 119.7 . . ?
C44 C45 C46 120.6(8) . . ?
C44 C45 H45 119.7 . . ?
C46 C45 H45 119.7 . . ?
N41 C46 C45 119.6(7) . . ?
N41 C46 C56 115.0(6) . . ?
C45 C46 C56 125.4(7) . . ?
N51 C52 C53 123.1(8) . . ?
N51 C52 H52 118.4 . . ?
C53 C52 H52 118.4 . . ?
C52 C53 C54 119.3(8) . . ?
C52 C53 H53 120.4 . . ?
C54 C53 H53 120.4 . . ?
C53 C54 C55 118.2(7) . . ?
C53 C54 H54 120.9 . . ?
C55 C54 H54 120.9 . . ?
C56 C55 C54 120.0(8) . . ?
C56 C55 H55 120.0 . . ?
C54 C55 H55 120.0 . . ?
C55 C56 N51 121.5(7) . . ?
C55 C56 C46 123.3(7) . . ?
N51 C56 C46 115.2(6) . . ?

loop_
_geom_bond_atom_site_label_1
_geom_bond_atom_site_label_2
_geom_bond_distance
_geom_bond_site_symmetry_2
_geom_bond_publ_flag
Ru N41 2.063(5) . ?
Ru N51 2.078(5) . ?
Ru N21 2.119(5) . ?
Ru N1 2.127(5) . ?
Ru P2 2.3225(18) . ?
Ru P1 2.3586(18) . ?
P1 C8 1.808(7) . ?
P1 C12 1.813(7) . ?
P1 C11 1.835(7) . ?
P2 C28 1.789(7) . ?
P2 C31 1.808(9) . ?
P2 C32 1.818(8) . ?
P3 F1 1.461(6) . ?
P3 F3 1.495(7) . ?
P3 F5 1.511(8) . ?
P3 F2 1.520(6) . ?
P3 F4 1.548(7) . ?
P3 F6 1.570(6) . ?
P4 F11 1.525(8) . ?
P4 F12 1.536(7) . ?
P4 F16 1.537(7) . ?
P4 F14 1.553(6) . ?
P4 F15 1.555(7) . ?
P4 F13 1.593(6) . ?
N1 C2 1.308(8) . ?
N1 C9 1.387(8) . ?
N21 C22 1.313(8) . ?
N21 C29 1.395(8) . ?
N41 C42 1.339(8) . ?
N41 C46 1.381(8) . ?
N51 C52 1.343(8) . ?
N51 C56 1.368(8) . ?
C2 C3 1.404(10) . ?
C2 H2 0.9300 . ?
C3 C4 1.348(11) . ?
C3 H3 0.9300 . ?
C4 C10 1.395(11) . ?
C4 H4 0.9300 . ?
C5 C6 1.350(13) . ?
C5 C10 1.408(10) . ?
C5 H5 0.9300 . ?
C6 C7 1.410(12) . ?
C6 H6 0.9300 . ?
C7 C8 1.357(8) . ?
C7 H7 0.9300 . ?
C8 C9 1.413(10) . ?
C9 C10 1.429(9) . ?
C11 H11A 0.9600 . ?
C11 H11B 0.9600 . ?
C11 H11C 0.9600 . ?
C12 H12A 0.9600 . ?
C12 H12B 0.9600 . ?
C12 H12C 0.9600 . ?
C22 C23 1.410(10) . ?
C22 H22 0.9300 . ?
C23 C24 1.315(11) . ?
C23 H23 0.9300 . ?
C24 C30 1.424(11) . ?
C24 H24 0.9300 . ?
C25 C26 1.341(12) . ?
C25 C30 1.416(11) . ?
C25 H25 0.9300 . ?
C26 C27 1.420(11) . ?
C26 H26 0.9300 . ?
C27 C28 1.368(9) . ?
C27 H27 0.9300 . ?
C28 C29 1.397(9) . ?
C29 C30 1.405(8) . ?
C31 H31A 0.9600 . ?
C31 H31B 0.9600 . ?
C31 H31C 0.9600 . ?
C32 H32A 0.9600 . ?
C32 H32B 0.9600 . ?
C32 H32C 0.9600 . ?
C42 C43 1.385(11) . ?
C42 H42 0.9300 . ?
C43 C44 1.379(12) . ?
C43 H43 0.9300 . ?
C44 C45 1.351(11) . ?
C44 H44 0.9300 . ?
C45 C46 1.385(9) . ?
C45 H45 0.9300 . ?
C46 C56 1.460(9) . ?
C52 C53 1.360(9) . ?
C52 H52 0.9300 . ?
C53 C54 1.378(12) . ?
C53 H53 0.9300 . ?
C54 C55 1.394(11) . ?
C54 H54 0.9300 . ?
C55 C56 1.358(10) . ?
C55 H55 0.9300 . ?

loop_
_geom_torsion_atom_site_label_1
_geom_torsion_atom_site_label_2
_geom_torsion_atom_site_label_3
_geom_torsion_atom_site_label_4
_geom_torsion
_geom_torsion_site_symmetry_1
_geom_torsion_site_symmetry_2
_geom_torsion_site_symmetry_3
_geom_torsion_site_symmetry_4
_geom_torsion_publ_flag
N41 Ru P1 C8 -153.5(3) . . . . ?
N51 Ru P1 C8 -75.2(3) . . . . ?
N21 Ru P1 C8 108.8(3) . . . . ?
N1 Ru P1 C8 22.8(2) . . . . ?
P2 Ru P1 C8 -44.5(8) . . . . ?
N41 Ru P1 C12 -41.4(4) . . . . ?
N51 Ru P1 C12 36.9(4) . . . . ?
N21 Ru P1 C12 -139.1(4) . . . . ?
N1 Ru P1 C12 134.9(4) . . . . ?
P2 Ru P1 C12 67.7(9) . . . . ?
N41 Ru P1 C11 93.7(4) . . . . ?
N51 Ru P1 C11 172.0(4) . . . . ?
N21 Ru P1 C11 -4.0(4) . . . . ?
N1 Ru P1 C11 -90.0(4) . . . . ?
P2 Ru P1 C11 -157.2(8) . . . . ?
N41 Ru P2 C28 -91.7(3) . . . . ?
N51 Ru P2 C28 -170.5(3) . . . . ?
N21 Ru P2 C28 5.2(3) . . . . ?
N1 Ru P2 C28 92.4(3) . . . . ?
P1 Ru P2 C28 158.9(8) . . . . ?
N41 Ru P2 C31 23.5(4) . . . . ?
N51 Ru P2 C31 -55.3(4) . . . . ?
N21 Ru P2 C31 120.4(4) . . . . ?
N1 Ru P2 C31 -152.5(4) . . . . ?
P1 Ru P2 C31 -85.9(9) . . . . ?
N41 Ru P2 C32 150.7(4) . . . . ?
N51 Ru P2 C32 72.0(4) . . . . ?
N21 Ru P2 C32 -112.3(4) . . . . ?
N1 Ru P2 C32 -25.2(4) . . . . ?
P1 Ru P2 C32 41.4(10) . . . . ?
N41 Ru N1 C2 -164.2(17) . . . . ?
N51 Ru N1 C2 -116.9(6) . . . . ?
N21 Ru N1 C2 57.2(6) . . . . ?
P2 Ru N1 C2 -25.1(6) . . . . ?
P1 Ru N1 C2 159.9(6) . . . . ?
N41 Ru N1 C9 11(2) . . . . ?
N51 Ru N1 C9 58.6(5) . . . . ?
N21 Ru N1 C9 -127.3(5) . . . . ?
P2 Ru N1 C9 150.5(4) . . . . ?
P1 Ru N1 C9 -24.6(4) . . . . ?
N41 Ru N21 C22 -96.2(6) . . . . ?
N51 Ru N21 C22 -149.1(16) . . . . ?
N1 Ru N21 C22 79.6(6) . . . . ?
P2 Ru N21 C22 177.4(6) . . . . ?
P1 Ru N21 C22 -0.2(6) . . . . ?
N41 Ru N21 C29 81.4(5) . . . . ?
N51 Ru N21 C29 29(2) . . . . ?
N1 Ru N21 C29 -102.7(5) . . . . ?
P2 Ru N21 C29 -4.9(4) . . . . ?
P1 Ru N21 C29 177.5(4) . . . . ?
N51 Ru N41 C42 176.6(6) . . . . ?
N21 Ru N41 C42 2.9(5) . . . . ?
N1 Ru N41 C42 -135.4(18) . . . . ?
P2 Ru N41 C42 85.1(5) . . . . ?
P1 Ru N41 C42 -99.9(5) . . . . ?
N51 Ru N41 C46 -0.1(4) . . . . ?
N21 Ru N41 C46 -173.7(4) . . . . ?
N1 Ru N41 C46 48(2) . . . . ?
P2 Ru N41 C46 -91.6(4) . . . . ?
P1 Ru N41 C46 83.4(4) . . . . ?
N41 Ru N51 C52 -179.8(6) . . . . ?
N21 Ru N51 C52 -126.0(16) . . . . ?
N1 Ru N51 C52 4.8(6) . . . . ?
P2 Ru N51 C52 -92.8(6) . . . . ?
P1 Ru N51 C52 84.5(6) . . . . ?
N41 Ru N51 C56 3.2(4) . . . . ?
N21 Ru N51 C56 57.1(19) . . . . ?
N1 Ru N51 C56 -172.1(4) . . . . ?
P2 Ru N51 C56 90.3(4) . . . . ?
P1 Ru N51 C56 -92.4(4) . . . . ?
C10 N1 C2 C3 -6.3(11) . . . . ?
Ru N1 C2 C3 169.3(6) . . . . ?
N1 C2 C3 C4 -1.8(12) . . . . ?
C2 C3 C4 C10 5.9(12) . . . . ?
C10 C5 C6 C7 0.7(14) . . . . ?
C5 C6 C7 C8 -0.5(13) . . . . ?
C6 C7 C8 C9 -3.1(11) . . . . ?
C6 C7 C8 P1 173.1(6) . . . . ?
C12 P1 C8 C7 38.0(7) . . . . ?
C11 P1 C8 C7 -67.3(7) . . . . ?
Ru P1 C8 C7 159.7(6) . . . . ?
C12 P1 C8 C9 -145.6(5) . . . . ?
C11 P1 C8 C9 109.0(5) . . . . ?
Ru P1 C8 C9 -24.0(5) . . . . ?
C3 C4 C10 C5 176.7(8) . . . . ?
C3 C4 C10 C9 -1.9(11) . . . . ?
C6 C5 C10 C4 -175.9(9) . . . . ?
C6 C5 C10 C9 2.7(12) . . . . ?
C2 N1 C9 C8 -168.4(6) . . . . ?
Ru N1 C9 C8 15.8(8) . . . . ?
C2 N1 C9 C10 10.2(9) . . . . ?
Ru N1 C9 C10 -165.6(5) . . . . ?
C7 C8 C9 N1 -174.8(6) . . . . ?
P1 C8 C9 N1 8.6(8) . . . . ?
C7 C8 C9 C10 6.6(10) . . . . ?
P1 C8 C9 C10 -170.0(5) . . . . ?
C4 C10 C9 N1 -6.2(9) . . . . ?
C5 C10 C9 N1 175.1(6) . . . . ?
C4 C10 C9 C8 172.4(7) . . . . ?
C5 C10 C9 C8 -6.3(10) . . . . ?
C30 N21 C22 C23 1.7(12) . . . . ?
Ru N21 C22 C23 179.4(7) . . . . ?
N21 C22 C23 C24 -1.3(15) . . . . ?
C22 C23 C24 C30 -0.2(15) . . . . ?
C30 C25 C26 C27 3.1(16) . . . . ?
C25 C26 C27 C28 -2.2(16) . . . . ?
C26 C27 C28 C29 -0.4(13) . . . . ?
C26 C27 C28 P2 177.2(8) . . . . ?
C31 P2 C28 C27 53.4(8) . . . . ?
C32 P2 C28 C27 -53.5(8) . . . . ?
Ru P2 C28 C27 176.2(7) . . . . ?
C31 P2 C28 C29 -128.9(6) . . . . ?
C32 P2 C28 C29 124.2(6) . . . . ?
Ru P2 C28 C29 -6.2(6) . . . . ?
C26 C25 C30 C29 -1.6(13) . . . . ?
C26 C25 C30 C24 178.9(9) . . . . ?
C23 C24 C30 C29 1.0(12) . . . . ?
C23 C24 C30 C25 -179.5(9) . . . . ?
C22 N21 C29 C28 -179.9(7) . . . . ?
Ru N21 C29 C28 2.3(8) . . . . ?
C22 N21 C29 C30 -0.9(10) . . . . ?
Ru N21 C29 C30 -178.7(5) . . . . ?
C27 C28 C29 N21 -179.0(7) . . . . ?
P2 C28 C29 N21 3.2(9) . . . . ?
C27 C28 C29 C30 1.9(11) . . . . ?
P2 C28 C29 C30 -175.8(5) . . . . ?
C25 C30 C29 N21 -180.0(7) . . . . ?
C24 C30 C29 N21 -0.4(10) . . . . ?
C25 C30 C29 C28 -0.9(10) . . . . ?
C24 C30 C29 C28 178.6(7) . . . . ?
C46 N41 C42 C43 1.5(10) . . . . ?
Ru N41 C42 C43 -175.0(5) . . . . ?
N41 C42 C43 C44 -0.4(11) . . . . ?
C42 C43 C44 C45 -0.7(12) . . . . ?
C43 C44 C45 C46 0.6(13) . . . . ?
C42 N41 C46 C45 -1.6(9) . . . . ?
Ru N41 C46 C45 175.3(5) . . . . ?
C42 N41 C46 C56 -179.8(6) . . . . ?
Ru N41 C46 C56 -2.9(7) . . . . ?
C44 C45 C46 N41 0.5(11) . . . . ?
C44 C45 C46 C56 178.5(7) . . . . ?
C56 N51 C52 C53 2.7(10) . . . . ?
Ru N51 C52 C53 -174.1(6) . . . . ?
N51 C52 C53 C54 0.4(12) . . . . ?
C52 C53 C54 C55 -3.9(12) . . . . ?
C53 C54 C55 C56 4.2(12) . . . . ?
C54 C55 C56 N51 -1.0(12) . . . . ?
C54 C55 C56 C46 179.6(7) . . . . ?
C52 N51 C56 C55 -2.4(10) . . . . ?
Ru N51 C56 C55 174.8(6) . . . . ?
C52 N51 C56 C46 177.1(6) . . . . ?
Ru N51 C56 C46 -5.7(7) . . . . ?
N41 C46 C56 C55 -174.9(7) . . . . ?
C45 C46 C56 C55 7.1(11) . . . . ?
N41 C46 C56 N51 5.7(8) . . . . ?
C45 C46 C56 N51 -172.4(6) . . . . ?
